data_2016273
loop_
_publ_author_name
'Bats, Jan W.'
'Gerlach, Matthias'
'Reggelin, Michael'
'K\"ock, Matthias'

_publ_section_title
;
 2-Hydroxy-4,6-dimethoxy-3-(3-methylbutanoyl)benzaldehyde
;
_journal_coeditor_code JZ3095
_journal_issue 11
_journal_name_full 'Acta Crystallographica Section C'
_journal_page_first o664
_journal_page_last o666
_journal_paper_doi 10.1107/S0108270107048044
_journal_volume 63
_journal_year 2007
_chemical_formula_iupac 'C14 H18 O5'
_chemical_formula_moiety 'C14 H18 O5'
_chemical_formula_sum 'C14 H18 O5'
_chemical_formula_weight 266.28
_chemical_name_systematic
;
2-Hydroxy-4,6-dimethoxy-3-(3-methylbutanoyl)benzaldehyde
;
_space_group_IT_number 2
_symmetry_cell_setting triclinic
_symmetry_space_group_name_Hall '-P 1'
_symmetry_space_group_name_H-M 'P -1'
_atom_sites_solution_hydrogens geom
_atom_sites_solution_primary direct
_atom_sites_solution_secondary difmap
_audit_creation_method SHELXL-97
_cell_angle_alpha 95.949(6)
_cell_angle_beta 99.410(8)
_cell_angle_gamma 90.099(6)
_cell_formula_units_Z 4
_cell_length_a 7.2946(10)
_cell_length_b 8.2775(13)
_cell_length_c 22.400(3)
_cell_measurement_reflns_used 164
_cell_measurement_temperature 160(2)
_cell_measurement_theta_max 23
_cell_measurement_theta_min 3
_cell_volume 1326.9(3)
_computing_cell_refinement 'SMART (Siemens, 1995)'
_computing_data_collection 'SMART (Siemens, 1995)'
_computing_data_reduction 'SAINT (Siemens, 1995)'
_computing_molecular_graphics 'SHELXTL (Sheldrick, 1996)'
_computing_publication_material 'SHELXL97 (Sheldrick, 1997)'
_computing_structure_refinement 'SHELXL97 (Sheldrick, 1997)'
_computing_structure_solution 'SHELXS97 (Sheldrick, 1997)'
_diffrn_ambient_temperature 160(2)
_diffrn_measured_fraction_theta_full 0.995
_diffrn_measured_fraction_theta_max 0.954
_diffrn_measurement_device_type 'Siemens SMART 1K CCD'
_diffrn_measurement_method \w
_diffrn_radiation_monochromator graphite
_diffrn_radiation_source 'normal-focus sealed tube'
_diffrn_radiation_type MoK\a
_diffrn_radiation_wavelength 0.71073
_diffrn_reflns_av_R_equivalents 0.0672
_diffrn_reflns_av_sigmaI/netI 0.0821
_diffrn_reflns_limit_h_max 9
_diffrn_reflns_limit_h_min -9
_diffrn_reflns_limit_k_max 10
_diffrn_reflns_limit_k_min -10
_diffrn_reflns_limit_l_max 28
_diffrn_reflns_limit_l_min -28
_diffrn_reflns_number 19412
_diffrn_reflns_theta_full 26.50
_diffrn_reflns_theta_max 27.49
_diffrn_reflns_theta_min 1.85
_diffrn_standards_decay_% 0.0
_diffrn_standards_interval_time 1200
_diffrn_standards_number 143
_exptl_absorpt_coefficient_mu 0.101
_exptl_absorpt_correction_type none
_exptl_crystal_colour colorless
_exptl_crystal_density_diffrn 1.333
_exptl_crystal_density_method 'not measured'
_exptl_crystal_description rod
_exptl_crystal_F_000 568
_exptl_crystal_size_max 0.50
_exptl_crystal_size_mid 0.22
_exptl_crystal_size_min 0.16
_refine_diff_density_max 0.228
_refine_diff_density_min -0.241
_refine_ls_extinction_method none
_refine_ls_goodness_of_fit_ref 0.970
_refine_ls_hydrogen_treatment constr
_refine_ls_matrix_type full
_refine_ls_number_parameters 353
_refine_ls_number_reflns 5830
_refine_ls_number_restraints 0
_refine_ls_restrained_S_all 0.970
_refine_ls_R_factor_all 0.1193
_refine_ls_R_factor_gt 0.0507
_refine_ls_shift/su_max 0.001
_refine_ls_shift/su_mean 0.000
_refine_ls_structure_factor_coef Fsqd
_refine_ls_weighting_details 'calc w=1/[\s^2^(Fo^2^)+(0.06P)^2^] where P=(Fo^2^+2Fc^2^)/3'
_refine_ls_weighting_scheme calc
_refine_ls_wR_factor_gt 0.1067
_refine_ls_wR_factor_ref 0.1314
_reflns_number_gt 3128
_reflns_number_total 5830
_reflns_threshold_expression I>2\s(I)
_cod_data_source_file jz3095.cif
_cod_data_source_block I
_cod_database_code 2016273
_cod_database_fobs_code 2016273

loop_
_symmetry_equiv_pos_as_xyz
'x, y, z'
'-x, -y, -z'

loop_
_atom_site_type_symbol
_atom_site_label
_atom_site_fract_x
_atom_site_fract_y
_atom_site_fract_z
_atom_site_U_iso_or_equiv
_atom_site_adp_type
_atom_site_calc_flag
_atom_site_refinement_flags
_atom_site_occupancy
O O1 0.4421(2) 0.99181(17) 0.27024(7) 0.0303(4) Uani d . 1
O O2 0.5985(2) 0.97494(16) 0.16837(6) 0.0286(4) Uani d . 1
H H2 0.6286 0.9947 0.1352 0.043 Uiso calc R 1
O O3 0.6770(2) 0.92291(18) 0.06135(7) 0.0339(4) Uani d . 1
O O4 0.6531(2) 0.44873(16) 0.07131(6) 0.0294(4) Uani d . 1
O O5 0.5163(2) 0.52705(17) 0.27523(6) 0.0280(4) Uani d . 1
C C1 0.5566(3) 0.7526(2) 0.22359(9) 0.0215(5) Uani d . 1
C C2 0.5903(3) 0.8130(2) 0.17034(9) 0.0220(5) Uani d . 1
C C3 0.6223(3) 0.7097(2) 0.11897(9) 0.0219(5) Uani d . 1
C C4 0.6179(3) 0.5405(2) 0.12210(9) 0.0233(5) Uani d . 1
C C5 0.5806(3) 0.4767(2) 0.17310(9) 0.0229(5) Uani d . 1
H H5 0.5741 0.3624 0.1741 0.028 Uiso calc R 1
C C6 0.5522(3) 0.5824(2) 0.22355(9) 0.0229(5) Uani d . 1
C C7 0.5322(3) 0.8695(3) 0.27780(9) 0.0232(5) Uani d . 1
C C8 0.6337(3) 0.8413(2) 0.34006(9) 0.0280(5) Uani d . 1
H H8A 0.7627 0.8098 0.3365 0.034 Uiso calc R 1
H H8B 0.5727 0.7491 0.3544 0.034 Uiso calc R 1
C C9 0.6400(3) 0.9884(3) 0.38773(10) 0.0348(6) Uani d . 1
H H9 0.6683 1.0873 0.3685 0.042 Uiso calc R 1
C C10 0.4555(4) 1.0129(3) 0.41024(11) 0.0520(8) Uani d . 1
H H10A 0.4273 0.9189 0.4306 0.078 Uiso calc R 1
H H10B 0.3570 1.0244 0.3756 0.078 Uiso calc R 1
H H10C 0.4633 1.1113 0.4390 0.078 Uiso calc R 1
C C11 0.7954(4) 0.9700(3) 0.44102(11) 0.0518(8) Uani d . 1
H H11A 0.8010 1.0661 0.4708 0.078 Uiso calc R 1
H H11B 0.9143 0.9588 0.4261 0.078 Uiso calc R 1
H H11C 0.7708 0.8731 0.4604 0.078 Uiso calc R 1
C C12 0.6669(3) 0.7753(3) 0.06646(10) 0.0278(5) Uani d . 1
H H12 0.6903 0.7013 0.0333 0.033 Uiso calc R 1
C C13 0.6574(3) 0.2756(2) 0.07226(10) 0.0306(6) Uani d . 1
H H13A 0.7485 0.2486 0.1069 0.046 Uiso calc R 1
H H13B 0.6925 0.2250 0.0343 0.046 Uiso calc R 1
H H13C 0.5341 0.2351 0.0762 0.046 Uiso calc R 1
C C14 0.5009(3) 0.3543(2) 0.27716(10) 0.0312(6) Uani d . 1
H H14A 0.4012 0.3091 0.2450 0.047 Uiso calc R 1
H H14B 0.4723 0.3324 0.3168 0.047 Uiso calc R 1
H H14C 0.6187 0.3037 0.2710 0.047 Uiso calc R 1
O O6 -0.0592(2) 0.41049(17) 0.26941(6) 0.0299(4) Uani d . 1
O O7 0.0955(2) 0.37158(16) 0.16711(6) 0.0292(4) Uani d . 1
H H7 0.1224 0.3340 0.1334 0.044 Uiso calc R 1
O O8 0.1716(2) 0.36713(18) 0.05945(7) 0.0349(4) Uani d . 1
O O9 0.1570(2) 0.84623(16) 0.07265(6) 0.0291(4) Uani d . 1
O O10 0.0167(2) 0.87816(16) 0.27580(6) 0.0285(4) Uani d . 1
C C15 0.0568(3) 0.6244(2) 0.22362(9) 0.0219(5) Uani d . 1
C C16 0.0888(3) 0.5355(2) 0.16986(9) 0.0227(5) Uani d . 1
C C17 0.1224(3) 0.6109(2) 0.11911(9) 0.0228(5) Uani d . 1
C C18 0.1197(3) 0.7824(2) 0.12264(9) 0.0245(5) Uani d . 1
C C19 0.0820(3) 0.8738(2) 0.17419(9) 0.0239(5) Uani d . 1
H H19 0.0760 0.9887 0.1757 0.029 Uiso calc R 1
C C20 0.0528(3) 0.7950(2) 0.22393(9) 0.0224(5) Uani d . 1
C C21 0.0327(3) 0.5366(3) 0.27717(10) 0.0249(5) Uani d . 1
C C22 0.1337(3) 0.5978(3) 0.33969(9) 0.0279(5) Uani d . 1
H H22A 0.0732 0.6979 0.3543 0.033 Uiso calc R 1
H H22B 0.2629 0.6275 0.3364 0.033 Uiso calc R 1
C C23 0.1395(3) 0.4778(3) 0.38708(10) 0.0340(6) Uani d . 1
H H23 0.1667 0.3682 0.3676 0.041 Uiso calc R 1
C C24 -0.0463(4) 0.4659(3) 0.40937(12) 0.0535(7) Uani d . 1
H H24A -0.0732 0.5708 0.4304 0.080 Uiso calc R 1
H H24B -0.0401 0.3821 0.4375 0.080 Uiso calc R 1
H H24C -0.1449 0.4371 0.3745 0.080 Uiso calc R 1
C C25 0.2947(4) 0.5237(3) 0.44056(11) 0.0510(7) Uani d . 1
H H25A 0.4144 0.5229 0.4260 0.076 Uiso calc R 1
H H25B 0.2963 0.4451 0.4705 0.076 Uiso calc R 1
H H25C 0.2734 0.6325 0.4596 0.076 Uiso calc R 1
C C26 0.1641(3) 0.5172(3) 0.06555(10) 0.0280(5) Uani d . 1
H H26 0.1874 0.5740 0.0327 0.034 Uiso calc R 1
C C27 0.1609(3) 1.0195(2) 0.07336(10) 0.0301(5) Uani d . 1
H H27A 0.0369 1.0615 0.0763 0.045 Uiso calc R 1
H H27B 0.1988 1.0486 0.0358 0.045 Uiso calc R 1
H H27C 0.2498 1.0668 0.1085 0.045 Uiso calc R 1
C C28 0.0027(3) 1.0527(2) 0.27838(10) 0.0311(6) Uani d . 1
H H28A 0.1202 1.0995 0.2717 0.047 Uiso calc R 1
H H28B -0.0235 1.0961 0.3184 0.047 Uiso calc R 1
H H28C -0.0981 1.0807 0.2468 0.047 Uiso calc R 1

loop_
_atom_site_aniso_label
_atom_site_aniso_U_11
_atom_site_aniso_U_22
_atom_site_aniso_U_33
_atom_site_aniso_U_12
_atom_site_aniso_U_13
_atom_site_aniso_U_23
O1 0.0326(9) 0.0250(9) 0.0319(9) 0.0064(7) 0.0037(7) -0.0005(7)
O2 0.0392(10) 0.0197(9) 0.0281(9) -0.0013(7) 0.0082(8) 0.0037(6)
O3 0.0480(11) 0.0242(9) 0.0316(9) 0.0013(7) 0.0113(8) 0.0058(7)
O4 0.0426(10) 0.0214(9) 0.0248(8) 0.0007(7) 0.0099(7) -0.0015(6)
O5 0.0352(9) 0.0233(9) 0.0273(9) -0.0003(7) 0.0088(7) 0.0047(6)
C1 0.0190(11) 0.0206(12) 0.0238(12) 0.0011(9) 0.0016(9) 0.0000(9)
C2 0.0207(11) 0.0173(12) 0.0270(12) 0.0009(9) 0.0005(9) 0.0030(9)
C3 0.0223(11) 0.0202(12) 0.0220(11) 0.0003(9) 0.0014(9) 0.0010(9)
C4 0.0204(11) 0.0231(12) 0.0250(12) -0.0009(9) 0.0023(9) -0.0017(9)
C5 0.0227(12) 0.0175(12) 0.0279(13) 0.0000(9) 0.0028(10) 0.0016(9)
C6 0.0191(11) 0.0244(13) 0.0250(12) -0.0001(9) 0.0020(9) 0.0042(9)
C7 0.0214(12) 0.0235(12) 0.0246(12) -0.0045(9) 0.0052(9) 0.0001(9)
C8 0.0263(12) 0.0314(13) 0.0260(12) 0.0016(10) 0.0043(10) 0.0011(10)
C9 0.0391(14) 0.0365(14) 0.0261(13) -0.0011(11) 0.0004(11) -0.0027(10)
C10 0.0528(18) 0.066(2) 0.0356(15) 0.0157(14) 0.0124(13) -0.0090(13)
C11 0.0515(18) 0.0629(19) 0.0326(15) 0.0018(14) -0.0070(13) -0.0120(13)
C12 0.0316(13) 0.0255(14) 0.0248(13) 0.0026(10) 0.0027(10) -0.0009(10)
C13 0.0419(15) 0.0160(12) 0.0336(13) 0.0014(10) 0.0079(11) -0.0019(9)
C14 0.0357(14) 0.0234(13) 0.0361(14) -0.0012(10) 0.0064(11) 0.0097(10)
O6 0.0325(9) 0.0272(9) 0.0297(9) -0.0046(7) 0.0040(7) 0.0033(7)
O7 0.0391(10) 0.0204(9) 0.0287(9) 0.0002(7) 0.0083(8) 0.0003(6)
O8 0.0484(11) 0.0233(9) 0.0338(9) 0.0002(7) 0.0120(8) -0.0011(7)
O9 0.0410(10) 0.0211(9) 0.0266(9) -0.0007(7) 0.0093(7) 0.0036(6)
O10 0.0366(9) 0.0221(9) 0.0275(9) 0.0024(7) 0.0092(7) -0.0009(6)
C15 0.0199(11) 0.0218(12) 0.0232(12) -0.0026(9) 0.0016(9) 0.0014(9)
C16 0.0227(12) 0.0173(12) 0.0259(12) -0.0013(9) -0.0022(9) 0.0017(9)
C17 0.0209(11) 0.0225(12) 0.0241(12) -0.0008(9) 0.0026(9) 0.0007(9)
C18 0.0230(12) 0.0236(13) 0.0263(12) 0.0004(9) 0.0014(9) 0.0040(9)
C19 0.0251(12) 0.0173(12) 0.0279(13) -0.0002(9) 0.0018(10) -0.0007(9)
C20 0.0198(11) 0.0238(12) 0.0229(12) -0.0011(9) 0.0037(9) -0.0013(9)
C21 0.0207(12) 0.0240(13) 0.0300(13) 0.0028(9) 0.0058(10) 0.0002(9)
C22 0.0264(12) 0.0306(13) 0.0254(12) -0.0011(10) 0.0026(10) -0.0004(10)
C23 0.0402(14) 0.0365(14) 0.0244(12) -0.0002(11) 0.0018(10) 0.0045(10)
C24 0.0565(19) 0.070(2) 0.0360(16) -0.0119(15) 0.0125(14) 0.0098(13)
C25 0.0523(18) 0.0616(19) 0.0359(15) -0.0029(14) -0.0058(13) 0.0113(13)
C26 0.0324(13) 0.0240(13) 0.0268(13) -0.0011(10) 0.0031(10) 0.0010(10)
C27 0.0393(14) 0.0184(12) 0.0342(13) 0.0001(10) 0.0083(11) 0.0058(10)
C28 0.0369(14) 0.0220(13) 0.0347(14) 0.0020(10) 0.0101(11) -0.0028(10)

loop_
_atom_type_symbol
_atom_type_description
_atom_type_scat_dispersion_real
_atom_type_scat_dispersion_imag
_atom_type_scat_source
C C 0.0033 0.0016 'International Tables Vol C Tables 4.2.6.8 and 6.1.1.4'
H H 0.0000 0.0000 'International Tables Vol C Tables 4.2.6.8 and 6.1.1.4'
O O 0.0106 0.0060 'International Tables Vol C Tables 4.2.6.8 and 6.1.1.4'

loop_
_geom_angle_atom_site_label_1
_geom_angle_atom_site_label_2
_geom_angle_atom_site_label_3
_geom_angle
C2 O2 H2 109.5
C4 O4 C13 117.78(16)
C6 O5 C14 118.57(15)
C2 C1 C6 116.88(18)
C2 C1 C7 119.48(18)
C6 C1 C7 123.62(18)
O2 C2 C1 119.19(17)
O2 C2 C3 118.66(18)
C1 C2 C3 122.11(18)
C4 C3 C2 118.16(19)
C4 C3 C12 120.97(18)
C2 C3 C12 120.80(19)
O4 C4 C5 123.76(18)
O4 C4 C3 114.89(18)
C5 C4 C3 121.35(19)
C4 C5 C6 119.02(19)
C4 C5 H5 120.5
C6 C5 H5 120.5
O5 C6 C5 121.83(18)
O5 C6 C1 115.73(17)
C5 C6 C1 122.43(19)
O1 C7 C1 119.59(18)
O1 C7 C8 120.74(18)
C1 C7 C8 119.44(17)
C7 C8 C9 114.24(17)
C7 C8 H8A 108.7
C9 C8 H8A 108.7
C7 C8 H8B 108.7
C9 C8 H8B 108.7
H8A C8 H8B 107.6
C10 C9 C11 110.3(2)
C10 C9 C8 112.0(2)
C11 C9 C8 109.98(19)
C10 C9 H9 108.1
C11 C9 H9 108.1
C8 C9 H9 108.1
C9 C10 H10A 109.5
C9 C10 H10B 109.5
H10A C10 H10B 109.5
C9 C10 H10C 109.5
H10A C10 H10C 109.5
H10B C10 H10C 109.5
C9 C11 H11A 109.5
C9 C11 H11B 109.5
H11A C11 H11B 109.5
C9 C11 H11C 109.5
H11A C11 H11C 109.5
H11B C11 H11C 109.5
O3 C12 C3 124.16(19)
O3 C12 H12 117.9
C3 C12 H12 117.9
O4 C13 H13A 109.5
O4 C13 H13B 109.5
H13A C13 H13B 109.5
O4 C13 H13C 109.5
H13A C13 H13C 109.5
H13B C13 H13C 109.5
O5 C14 H14A 109.5
O5 C14 H14B 109.5
H14A C14 H14B 109.5
O5 C14 H14C 109.5
H14A C14 H14C 109.5
H14B C14 H14C 109.5
C16 O7 H7 109.5
C18 O9 C27 118.26(16)
C20 O10 C28 118.54(16)
C16 C15 C20 116.57(18)
C16 C15 C21 119.46(18)
C20 C15 C21 123.95(18)
O7 C16 C15 119.16(18)
O7 C16 C17 118.51(17)
C15 C16 C17 122.28(18)
C16 C17 C18 118.39(18)
C16 C17 C26 121.18(19)
C18 C17 C26 120.40(19)
O9 C18 C19 124.06(19)
O9 C18 C17 115.03(17)
C19 C18 C17 120.9(2)
C18 C19 C20 119.02(19)
C18 C19 H19 120.5
C20 C19 H19 120.5
O10 C20 C19 121.68(18)
O10 C20 C15 115.55(18)
C19 C20 C15 122.76(18)
O6 C21 C15 119.81(19)
O6 C21 C22 120.3(2)
C15 C21 C22 119.72(19)
C21 C22 C23 114.87(18)
C21 C22 H22A 108.6
C23 C22 H22A 108.5
C21 C22 H22B 108.6
C23 C22 H22B 108.5
H22A C22 H22B 107.5
C22 C23 C25 110.70(19)
C22 C23 C24 111.8(2)
C25 C23 C24 110.3(2)
C22 C23 H23 108.0
C25 C23 H23 108.0
C24 C23 H23 108.0
C23 C24 H24A 109.5
C23 C24 H24B 109.5
H24A C24 H24B 109.5
C23 C24 H24C 109.5
H24A C24 H24C 109.5
H24B C24 H24C 109.5
C23 C25 H25A 109.5
C23 C25 H25B 109.5
H25A C25 H25B 109.5
C23 C25 H25C 109.5
H25A C25 H25C 109.5
H25B C25 H25C 109.5
O8 C26 C17 124.1(2)
O8 C26 H26 117.9
C17 C26 H26 117.9
O9 C27 H27A 109.5
O9 C27 H27B 109.5
H27A C27 H27B 109.5
O9 C27 H27C 109.5
H27A C27 H27C 109.5
H27B C27 H27C 109.5
O10 C28 H28A 109.5
O10 C28 H28B 109.5
H28A C28 H28B 109.5
O10 C28 H28C 109.5
H28A C28 H28C 109.5
H28B C28 H28C 109.5

loop_
_geom_bond_atom_site_label_1
_geom_bond_atom_site_label_2
_geom_bond_distance
O1 C7 1.219(2)
O2 C2 1.347(2)
O2 H2 0.8400
O3 C12 1.242(2)
O4 C4 1.362(2)
O4 C13 1.436(2)
O5 C6 1.352(2)
O5 C14 1.440(2)
C1 C2 1.397(3)
C1 C6 1.409(3)
C1 C7 1.507(3)
C2 C3 1.412(3)
C3 C4 1.410(3)
C3 C12 1.428(3)
C4 C5 1.373(3)
C5 C6 1.399(3)
C5 H5 0.9500
C7 C8 1.509(3)
C8 C9 1.529(3)
C8 H8A 0.9900
C8 H8B 0.9900
C9 C10 1.519(3)
C9 C11 1.526(3)
C9 H9 1.0000
C10 H10A 0.9800
C10 H10B 0.9800
C10 H10C 0.9800
C11 H11A 0.9800
C11 H11B 0.9800
C11 H11C 0.9800
C12 H12 0.9500
C13 H13A 0.9800
C13 H13B 0.9800
C13 H13C 0.9800
C14 H14A 0.9800
C14 H14B 0.9800
C14 H14C 0.9800
O6 C21 1.221(2)
O7 C16 1.353(2)
O7 H7 0.8400
O8 C26 1.238(2)
O9 C18 1.352(2)
O9 C27 1.433(2)
O10 C20 1.352(2)
O10 C28 1.444(2)
C15 C16 1.398(3)
C15 C20 1.412(3)
C15 C21 1.499(3)
C16 C17 1.407(3)
C17 C18 1.414(3)
C17 C26 1.435(3)
C18 C19 1.380(3)
C19 C20 1.393(3)
C19 H19 0.9500
C21 C22 1.509(3)
C22 C23 1.523(3)
C22 H22A 0.9900
C22 H22B 0.9900
C23 C25 1.524(3)
C23 C24 1.525(3)
C23 H23 1.0000
C24 H24A 0.9800
C24 H24B 0.9800
C24 H24C 0.9800
C25 H25A 0.9800
C25 H25B 0.9800
C25 H25C 0.9800
C26 H26 0.9500
C27 H27A 0.9800
C27 H27B 0.9800
C27 H27C 0.9800
C28 H28A 0.9800
C28 H28B 0.9800
C28 H28C 0.9800

loop_
_geom_hbond_atom_site_label_D
_geom_hbond_atom_site_label_H
_geom_hbond_atom_site_label_A
_geom_hbond_site_symmetry_A
_geom_hbond_distance_DH
_geom_hbond_distance_HA
_geom_hbond_distance_DA
_geom_hbond_angle_DHA
_geom_hbond_publ_flag
O2 H2 O3 1_555 0.84 1.79 2.549(2) 149 yes
O7 H7 O8 1_555 0.84 1.80 2.558(2) 149 yes
C8 H8A O10 1_655 0.99 2.57 3.372(3) 139 yes
C14 H14C O6 1_655 0.98 2.52 3.277(3) 134 yes
C22 H22B O5 1_555 0.99 2.57 3.371(3) 138 yes
C28 H28A O1 1_555 0.98 2.52 3.277(3) 134 yes
C12 H12 O8 2_665 0.95 2.47 3.337(3) 152 yes
C27 H27B O3 2_675 0.98 2.52 3.492(3) 170 yes

loop_
_geom_torsion_atom_site_label_1
_geom_torsion_atom_site_label_2
_geom_torsion_atom_site_label_3
_geom_torsion_atom_site_label_4
_geom_torsion
C6 C1 C2 O2 -179.03(17)
C7 C1 C2 O2 -0.6(3)
C6 C1 C2 C3 -1.2(3)
C7 C1 C2 C3 177.19(18)
O2 C2 C3 C4 178.45(17)
C1 C2 C3 C4 0.6(3)
O2 C2 C3 C12 1.4(3)
C1 C2 C3 C12 -176.38(19)
C13 O4 C4 C5 -2.2(3)
C13 O4 C4 C3 177.79(17)
C2 C3 C4 O4 -178.95(18)
C12 C3 C4 O4 -2.0(3)
C2 C3 C4 C5 1.1(3)
C12 C3 C4 C5 178.1(2)
O4 C4 C5 C6 177.98(18)
C3 C4 C5 C6 -2.0(3)
C14 O5 C6 C5 -2.1(3)
C14 O5 C6 C1 177.01(17)
C4 C5 C6 O5 -179.51(18)
C4 C5 C6 C1 1.4(3)
C2 C1 C6 O5 -178.94(18)
C7 C1 C6 O5 2.7(3)
C2 C1 C6 C5 0.2(3)
C7 C1 C6 C5 -178.13(19)
C2 C1 C7 O1 41.0(3)
C6 C1 C7 O1 -140.7(2)
C2 C1 C7 C8 -133.5(2)
C6 C1 C7 C8 44.7(3)
O1 C7 C8 C9 -10.0(3)
C1 C7 C8 C9 164.52(19)
C7 C8 C9 C10 76.1(3)
C7 C8 C9 C11 -160.9(2)
C4 C3 C12 O3 -178.41(19)
C2 C3 C12 O3 -1.5(3)
C20 C15 C16 O7 179.48(17)
C21 C15 C16 O7 0.7(3)
C20 C15 C16 C17 2.3(3)
C21 C15 C16 C17 -176.54(19)
O7 C16 C17 C18 -178.50(17)
C15 C16 C17 C18 -1.3(3)
O7 C16 C17 C26 -0.4(3)
C15 C16 C17 C26 176.9(2)
C27 O9 C18 C19 1.1(3)
C27 O9 C18 C17 -178.63(17)
C16 C17 C18 O9 178.69(18)
C26 C17 C18 O9 0.5(3)
C16 C17 C18 C19 -1.1(3)
C26 C17 C18 C19 -179.2(2)
O9 C18 C19 C20 -177.46(18)
C17 C18 C19 C20 2.3(3)
C28 O10 C20 C19 1.9(3)
C28 O10 C20 C15 -177.38(17)
C18 C19 C20 O10 179.49(18)
C18 C19 C20 C15 -1.2(3)
C16 C15 C20 O10 178.30(18)
C21 C15 C20 O10 -2.9(3)
C16 C15 C20 C19 -1.0(3)
C21 C15 C20 C19 177.7(2)
C16 C15 C21 O6 -41.3(3)
C20 C15 C21 O6 139.9(2)
C16 C15 C21 C22 134.1(2)
C20 C15 C21 C22 -44.6(3)
O6 C21 C22 C23 10.5(3)
C15 C21 C22 C23 -164.97(18)
C21 C22 C23 C25 160.6(2)
C21 C22 C23 C24 -76.0(3)
C16 C17 C26 O8 0.9(3)
C18 C17 C26 O8 178.94(19)

loop_
_cod_related_entry_id
_cod_related_entry_database
_cod_related_entry_code
1 ChemSpider 8763191
